data_4329206
loop_
_publ_author_name
'Andreas Sauer'
'Jean-Charles Buffet'
'Thomas P. Spaniol'
'Haruki Nagae'
'Kazushi Mashima'
'Jun Okuda'

_publ_contact_author_address
;
        Institute of Inorganic Chemistry
        RWTH Aachen University
        Landoltweg 1
        D-52056 Aachen
        Germany
;
_publ_contact_author_email jun.okuda@ac.rwth-aachen.de
_publ_contact_author_fax 0049-241-8092644
_publ_contact_author_name 'Jun Okuda'
_publ_contact_author_phone 0049-241-8094645
_publ_section_title
;
 Synthesis, Characterization, and Lactide Polymerization Activity of Group
 4 Metal Complexes Containing Two Bis(phenolate) Ligands
;
_journal_name_full 'Inorganic Chemistry'
_journal_page_first 5764
_journal_page_last 5770
_journal_paper_doi 10.1021/ic300271h
_journal_volume 51
_journal_year 2012
_chemical_formula_moiety '2(C108 H116 O4 S4 Zr), C7 H8'
_chemical_formula_sum 'C223 H240 O8 S8 Zr2'
_chemical_formula_weight 3487.07
_chemical_name_systematic
;
 ?
;
_space_group_IT_number 15
_space_group_name_Hall '-C 2yc'
_symmetry_cell_setting monoclinic
_symmetry_space_group_name_Hall '-C 2yc'
_symmetry_space_group_name_H-M 'C 1 2/c 1'
_atom_sites_solution_hydrogens geom
_atom_sites_solution_primary direct
_atom_sites_solution_secondary difmap
_audit_creation_method SHELXL-97
_cell_angle_alpha 90.00
_cell_angle_beta 119.1348(11)
_cell_angle_gamma 90.00
_cell_formula_units_Z 4
_cell_length_a 58.410(5)
_cell_length_b 12.5706(10)
_cell_length_c 28.737(2)
_cell_measurement_reflns_used 7311
_cell_measurement_temperature 130(2)
_cell_measurement_theta_max 26.00
_cell_measurement_theta_min 2.19
_cell_volume 18430(3)
_computing_cell_refinement 'Bruker SMART (2001)'
_computing_data_collection 'Bruker SMART (2001)'
_computing_data_reduction 'Bruker SAINT+ (1999)'
_computing_molecular_graphics 'ORTEP-III (Farrugia, 1999)'
_computing_structure_refinement 'SHELXL-97 (Sheldrick, 1997)'
_computing_structure_solution 'SIR-92 (Altomare 1992)'
_diffrn_ambient_temperature 130(2)
_diffrn_measured_fraction_theta_full 0.999
_diffrn_measured_fraction_theta_max 0.999
_diffrn_measurement_device_type 'APEX Area Detector'
_diffrn_measurement_method 'omega scans'
_diffrn_radiation_monochromator 'multilayer optics'
_diffrn_radiation_source 'INCOATEC microsource'
_diffrn_radiation_type MoK\a
_diffrn_radiation_wavelength 0.71073
_diffrn_reflns_av_R_equivalents 0.0891
_diffrn_reflns_av_sigmaI/netI 0.0730
_diffrn_reflns_limit_h_max 77
_diffrn_reflns_limit_h_min -77
_diffrn_reflns_limit_k_max 16
_diffrn_reflns_limit_k_min -16
_diffrn_reflns_limit_l_max 38
_diffrn_reflns_limit_l_min -38
_diffrn_reflns_number 102131
_diffrn_reflns_theta_full 28.11
_diffrn_reflns_theta_max 28.11
_diffrn_reflns_theta_min 0.80
_exptl_absorpt_coefficient_mu 0.264
_exptl_absorpt_correction_T_max 0.9615
_exptl_absorpt_correction_T_min 0.9017
_exptl_absorpt_correction_type multi-scan
_exptl_absorpt_process_details 'Platon Mulabs'
_exptl_crystal_colour colourless
_exptl_crystal_density_diffrn 1.257
_exptl_crystal_description block
_exptl_crystal_F_000 7400
_exptl_crystal_size_max 0.40
_exptl_crystal_size_mid 0.18
_exptl_crystal_size_min 0.15
_refine_diff_density_max 1.496
_refine_diff_density_min -1.563
_refine_diff_density_rms 0.097
_refine_ls_extinction_method none
_refine_ls_goodness_of_fit_ref 0.994
_refine_ls_hydrogen_treatment constr
_refine_ls_matrix_type full
_refine_ls_number_parameters 1057
_refine_ls_number_reflns 22470
_refine_ls_number_restraints 3
_refine_ls_restrained_S_all 1.016
_refine_ls_R_factor_all 0.0732
_refine_ls_R_factor_gt 0.0533
_refine_ls_shift/su_max 0.001
_refine_ls_shift/su_mean 0.000
_refine_ls_structure_factor_coef Fsqd
_refine_ls_weighting_details 'calc w=1/[\s^2^(Fo^2^)+(0.0825P)^2^+0.0000P] where P=(Fo^2^+2Fc^2^)/3'
_refine_ls_weighting_scheme calc
_refine_ls_wR_factor_gt 0.1376
_refine_ls_wR_factor_ref 0.1534
_reflns_number_gt 16476
_reflns_number_total 22470
_reflns_threshold_expression >2sigma(I)
_cod_data_source_file ic300271h_si_002_5.cif
_cod_data_source_block Zr-(5)2
_cod_original_sg_symbol_H-M 'C 2/c'
_cod_database_code 4329206

loop_
_symmetry_equiv_pos_as_xyz
'x, y, z'
'-x, y, -z+1/2'
'x+1/2, y+1/2, z'
'-x+1/2, y+1/2, -z+1/2'
'-x, -y, -z'
'x, -y, z-1/2'
'-x+1/2, -y+1/2, -z'
'x+1/2, -y+1/2, z-1/2'

loop_
_atom_site_label
_atom_site_type_symbol
_atom_site_fract_x
_atom_site_fract_y
_atom_site_fract_z
_atom_site_U_iso_or_equiv
_atom_site_adp_type
_atom_site_occupancy
_atom_site_symmetry_multiplicity
_atom_site_calc_flag
_atom_site_refinement_flags
_atom_site_disorder_assembly
_atom_site_disorder_group
Zr1 Zr 0.134063(4) 0.231663(19) 0.618412(9) 0.01603(7) Uani 1 1 d . . .
S1 S 0.084922(12) 0.31343(5) 0.59610(2) 0.02220(14) Uani 1 1 d . . .
S2 S 0.097314(12) 0.12421(5) 0.52890(2) 0.02283(14) Uani 1 1 d . . .
S3 S 0.173556(11) 0.15929(5) 0.71724(2) 0.01821(13) Uani 1 1 d . . .
S4 S 0.180597(11) 0.33243(5) 0.63766(2) 0.01815(13) Uani 1 1 d . . .
O1 O 0.11737(3) 0.12918(14) 0.65129(6) 0.0188(4) Uani 1 1 d . . .
O2 O 0.12435(3) 0.33004(13) 0.55441(6) 0.0189(4) Uani 1 1 d . . .
O3 O 0.13984(3) 0.34742(13) 0.67482(6) 0.0183(4) Uani 1 1 d . . .
O4 O 0.15438(3) 0.12783(14) 0.59623(6) 0.0185(4) Uani 1 1 d . . .
C1 C 0.10009(5) 0.15181(19) 0.66819(9) 0.0177(5) Uani 1 1 d . . .
C2 C 0.08471(5) 0.2440(2) 0.64950(10) 0.0195(5) Uani 1 1 d . . .
C3 C 0.06846(5) 0.2776(2) 0.66962(10) 0.0219(5) Uani 1 1 d . . .
H3 H 0.0588 0.3418 0.6570 0.026 Uiso 1 1 calc R . .
C4 C 0.06629(5) 0.2182(2) 0.70777(10) 0.0240(6) Uani 1 1 d . . .
C5 C 0.07978(5) 0.1220(2) 0.72270(10) 0.0223(5) Uani 1 1 d . . .
H5 H 0.0778 0.0789 0.7477 0.027 Uiso 1 1 calc R . .
C6 C 0.09603(5) 0.0848(2) 0.70327(9) 0.0194(5) Uani 1 1 d . . .
C7 C 0.04860(6) 0.2586(2) 0.72992(11) 0.0275(6) Uani 1 1 d . . .
C8 C 0.05995(6) 0.3647(3) 0.75893(13) 0.0403(8) Uani 1 1 d . . .
H8A H 0.0503 0.3874 0.7772 0.060 Uiso 1 1 calc R . .
H8B H 0.0582 0.4190 0.7329 0.060 Uiso 1 1 calc R . .
H8C H 0.0785 0.3553 0.7851 0.060 Uiso 1 1 calc R . .
C9 C 0.04797(7) 0.1808(3) 0.77084(12) 0.0382(7) Uani 1 1 d . . .
H9A H 0.0411 0.1120 0.7537 0.057 Uiso 1 1 calc R . .
H9B H 0.0367 0.2097 0.7842 0.057 Uiso 1 1 calc R . .
H9C H 0.0658 0.1713 0.8006 0.057 Uiso 1 1 calc R . .
C10 C 0.02044(6) 0.2708(2) 0.68445(11) 0.0268(6) Uani 1 1 d . . .
C11 C 0.00991(6) 0.1967(3) 0.64376(13) 0.0404(8) Uani 1 1 d . . .
H11 H 0.0207 0.1400 0.6438 0.049 Uiso 1 1 calc R . .
C12 C -0.01597(6) 0.2024(3) 0.60272(14) 0.0479(9) Uani 1 1 d . . .
H12 H -0.0225 0.1504 0.5752 0.057 Uiso 1 1 calc R . .
C13 C -0.03205(6) 0.2836(3) 0.60203(14) 0.0445(8) Uani 1 1 d . . .
H13 H -0.0498 0.2878 0.5746 0.053 Uiso 1 1 calc R . .
C14 C -0.02182(7) 0.3579(3) 0.64181(15) 0.0496(9) Uani 1 1 d . . .
H14 H -0.0326 0.4146 0.6415 0.060 Uiso 1 1 calc R . .
C15 C 0.00395(6) 0.3527(3) 0.68254(13) 0.0394(7) Uani 1 1 d . . .
H15 H 0.0104 0.4057 0.7095 0.047 Uiso 1 1 calc R . .
C16 C 0.10799(5) -0.0275(2) 0.71716(10) 0.0209(5) Uani 1 1 d . . .
C17 C 0.13777(5) -0.0209(2) 0.75268(10) 0.0258(6) Uani 1 1 d . . .
H17A H 0.1449 -0.0926 0.7640 0.039 Uiso 1 1 calc R . .
H17B H 0.1419 0.0227 0.7841 0.039 Uiso 1 1 calc R . .
H17C H 0.1456 0.0115 0.7327 0.039 Uiso 1 1 calc R . .
C18 C 0.09753(6) -0.0926(2) 0.74858(11) 0.0275(6) Uani 1 1 d . . .
H18A H 0.0783 -0.0922 0.7292 0.041 Uiso 1 1 calc R . .
H18B H 0.1038 -0.0607 0.7839 0.041 Uiso 1 1 calc R . .
H18C H 0.1039 -0.1660 0.7526 0.041 Uiso 1 1 calc R . .
C19 C 0.09982(5) -0.0888(2) 0.66541(10) 0.0211(5) Uani 1 1 d . . .
C20 C 0.11720(5) -0.1512(2) 0.65712(11) 0.0274(6) Uani 1 1 d . . .
H20 H 0.1352 -0.1529 0.6834 0.033 Uiso 1 1 calc R . .
C21 C 0.10863(6) -0.2109(2) 0.61103(12) 0.0343(7) Uani 1 1 d . . .
H21 H 0.1208 -0.2535 0.6063 0.041 Uiso 1 1 calc R . .
C22 C 0.08285(6) -0.2091(2) 0.57226(12) 0.0369(7) Uani 1 1 d . . .
H22 H 0.0771 -0.2501 0.5408 0.044 Uiso 1 1 calc R . .
C23 C 0.06535(6) -0.1471(3) 0.57940(12) 0.0398(8) Uani 1 1 d . . .
H23 H 0.0475 -0.1450 0.5526 0.048 Uiso 1 1 calc R . .
C24 C 0.07370(5) -0.0879(2) 0.62550(11) 0.0310(6) Uani 1 1 d . . .
H24 H 0.0614 -0.0459 0.6300 0.037 Uiso 1 1 calc R . .
C25 C 0.05895(5) 0.2446(2) 0.53835(10) 0.0296(7) Uani 1 1 d . . .
H25 H 0.0556 0.2868 0.5061 0.035 Uiso 1 1 calc R . .
C26 C 0.06640(5) 0.1326(2) 0.53020(10) 0.0309(7) Uani 1 1 d . . .
H26 H 0.0687 0.0895 0.5614 0.037 Uiso 1 1 calc R . .
C27 C 0.04402(6) 0.0803(3) 0.48046(11) 0.0448(9) Uani 1 1 d . . .
H27A H 0.0410 0.1206 0.4484 0.054 Uiso 1 1 calc R . .
H27B H 0.0491 0.0068 0.4770 0.054 Uiso 1 1 calc R . .
C28 C 0.01914(7) 0.0779(4) 0.48378(13) 0.0618(13) Uani 1 1 d . . .
H28A H 0.0217 0.0325 0.5141 0.074 Uiso 1 1 calc R . .
H28B H 0.0049 0.0466 0.4507 0.074 Uiso 1 1 calc R . .
C29 C 0.01140(6) 0.1889(4) 0.49124(13) 0.0648(14) Uani 1 1 d . . .
H29A H -0.0046 0.1849 0.4949 0.078 Uiso 1 1 calc R . .
H29B H 0.0073 0.2322 0.4593 0.078 Uiso 1 1 calc R . .
C30 C 0.03339(6) 0.2435(3) 0.54077(12) 0.0476(10) Uani 1 1 d . . .
H30A H 0.0282 0.3174 0.5430 0.057 Uiso 1 1 calc R . .
H30B H 0.0361 0.2051 0.5732 0.057 Uiso 1 1 calc R . .
C31 C 0.09328(5) 0.2253(2) 0.48243(9) 0.0180(5) Uani 1 1 d . . .
C32 C 0.10700(5) 0.3206(2) 0.50217(9) 0.0172(5) Uani 1 1 d . . .
C33 C 0.10220(4) 0.40462(19) 0.46597(9) 0.0171(5) Uani 1 1 d . . .
C34 C 0.08368(5) 0.3885(2) 0.41237(9) 0.0192(5) Uani 1 1 d . . .
H34 H 0.0800 0.4458 0.3882 0.023 Uiso 1 1 calc R . .
C35 C 0.07043(5) 0.2929(2) 0.39271(9) 0.0194(5) Uani 1 1 d . A .
C36 C 0.07605(5) 0.2106(2) 0.42858(9) 0.0205(5) Uani 1 1 d . . .
H36 H 0.0680 0.1432 0.4162 0.025 Uiso 1 1 calc R . .
C37 C 0.05017(5) 0.2728(2) 0.33384(10) 0.0251(6) Uani 1 1 d . . .
C38 C 0.06222(8) 0.1966(3) 0.31013(12) 0.0562(11) Uani 1 1 d . A .
H38A H 0.0669 0.1296 0.3301 0.084 Uiso 1 1 calc R . .
H38B H 0.0780 0.2289 0.3123 0.084 Uiso 1 1 calc R . .
H38C H 0.0495 0.1824 0.2728 0.084 Uiso 1 1 calc R . .
C39 C 0.04291(5) 0.3732(2) 0.29958(10) 0.0360(7) Uani 1 1 d . A .
H39A H 0.0296 0.3559 0.2630 0.054 Uiso 1 1 calc R . .
H39B H 0.0585 0.4014 0.2995 0.054 Uiso 1 1 calc R . .
H39C H 0.0360 0.4268 0.3142 0.054 Uiso 1 1 calc R . .
C40A C 0.02737(5) 0.2100(2) 0.33157(14) 0.0381(7) Uiso 0.584(4) 1 d PR A 1
C41A C 0.01100(6) 0.2636(3) 0.34596(15) 0.0381(7) Uiso 0.584(4) 1 d PR A 1
H41A H 0.0141 0.3364 0.3560 0.046 Uiso 0.584(4) 1 calc PR A 1
C42A C -0.01004(12) 0.2095(5) 0.3455(2) 0.0381(7) Uiso 0.584(4) 1 d P A 1
H42A H -0.0220 0.2412 0.3550 0.046 Uiso 0.584(4) 1 calc PR A 1
C43A C -0.01158(12) 0.1009(5) 0.3291(2) 0.0381(7) Uiso 0.584(4) 1 d P A 1
H43A H -0.0263 0.0631 0.3264 0.046 Uiso 0.584(4) 1 calc PR A 1
C44A C 0.00206(10) 0.0506(5) 0.3185(2) 0.0381(7) Uiso 0.584(4) 1 d P A 1
H44A H -0.0006 -0.0234 0.3111 0.046 Uiso 0.584(4) 1 calc PR A 1
C45A C 0.02238(11) 0.1058(5) 0.3175(2) 0.0381(7) Uiso 0.584(4) 1 d P A 1
H45A H 0.0332 0.0694 0.3066 0.046 Uiso 0.584(4) 1 calc PR A 1
C40B C 0.02373(16) 0.2482(6) 0.3352(3) 0.0363(9) Uiso 0.416(4) 1 d P A 2
C41B C 0.01213(15) 0.3286(6) 0.3514(3) 0.0363(9) Uiso 0.416(4) 1 d P A 2
H41B H 0.0201 0.3968 0.3608 0.044 Uiso 0.416(4) 1 calc PR A 2
C42B C -0.01096(15) 0.3096(6) 0.3540(3) 0.0363(9) Uiso 0.416(4) 1 d P A 2
H42B H -0.0183 0.3663 0.3643 0.044 Uiso 0.416(4) 1 calc PR A 2
C43B C -0.02304(17) 0.2155(6) 0.3425(3) 0.0363(9) Uiso 0.416(4) 1 d P A 2
H43B H -0.0394 0.2085 0.3419 0.044 Uiso 0.416(4) 1 calc PR A 2
C44B C -0.01457(16) 0.1476(8) 0.3339(3) 0.0363(9) Uiso 0.416(4) 1 d P A 2
H44B H -0.0223 0.0802 0.3320 0.044 Uiso 0.416(4) 1 calc PR A 2
C45B C 0.01147(15) 0.1518(6) 0.3236(3) 0.0363(9) Uiso 0.416(4) 1 d P A 2
H45B H 0.0170 0.0928 0.3109 0.044 Uiso 0.416(4) 1 calc PR A 2
C46 C 0.11574(5) 0.5126(2) 0.48628(10) 0.0206(5) Uani 1 1 d . . .
C47 C 0.10529(6) 0.5607(2) 0.52180(11) 0.0322(6) Uani 1 1 d . . .
H47A H 0.1116 0.5183 0.5543 0.048 Uiso 1 1 calc R . .
H47B H 0.0861 0.5604 0.5024 0.048 Uiso 1 1 calc R . .
H47C H 0.1116 0.6340 0.5312 0.048 Uiso 1 1 calc R . .
C48 C 0.10907(5) 0.5916(2) 0.44045(11) 0.0277(6) Uani 1 1 d . . .
H48A H 0.1186 0.6583 0.4549 0.042 Uiso 1 1 calc R . .
H48B H 0.0902 0.6057 0.4218 0.042 Uiso 1 1 calc R . .
H48C H 0.1142 0.5611 0.4155 0.042 Uiso 1 1 calc R . .
C49 C 0.14558(5) 0.5016(2) 0.51513(10) 0.0251(6) Uani 1 1 d . . .
C50 C 0.15754(5) 0.4296(2) 0.49721(11) 0.0316(6) Uani 1 1 d . . .
H50 H 0.1471 0.3817 0.4693 0.038 Uiso 1 1 calc R . .
C51 C 0.18477(6) 0.4265(3) 0.51964(14) 0.0466(9) Uani 1 1 d . . .
H51 H 0.1926 0.3762 0.5071 0.056 Uiso 1 1 calc R . .
C52 C 0.20025(6) 0.4954(3) 0.55962(15) 0.0558(11) Uani 1 1 d . . .
H52 H 0.2188 0.4936 0.5745 0.067 Uiso 1 1 calc R . .
C53 C 0.18890(7) 0.5666(3) 0.57785(14) 0.0544(11) Uani 1 1 d . . .
H53 H 0.1996 0.6140 0.6059 0.065 Uiso 1 1 calc R . .
C54 C 0.16176(6) 0.5705(2) 0.55572(12) 0.0402(8) Uani 1 1 d . . .
H54 H 0.1542 0.6212 0.5686 0.048 Uiso 1 1 calc R . .
C55 C 0.14951(4) 0.33742(19) 0.72785(9) 0.0170(5) Uani 1 1 d . . .
C56 C 0.16373(5) 0.2452(2) 0.75329(9) 0.0178(5) Uani 1 1 d . . .
C57 C 0.17126(5) 0.2221(2) 0.80639(9) 0.0189(5) Uani 1 1 d . . .
H57 H 0.1798 0.1567 0.8217 0.023 Uiso 1 1 calc R . .
C58 C 0.16636(5) 0.2940(2) 0.83652(9) 0.0192(5) Uani 1 1 d . . .
C59 C 0.15527(5) 0.3913(2) 0.81303(9) 0.0201(5) Uani 1 1 d . . .
H59 H 0.1534 0.4438 0.8348 0.024 Uiso 1 1 calc R . .
C60 C 0.14666(5) 0.4168(2) 0.75962(9) 0.0184(5) Uani 1 1 d . . .
C61 C 0.17165(5) 0.2646(2) 0.89286(10) 0.0228(5) Uani 1 1 d . . .
C62 C 0.17912(6) 0.3625(2) 0.92991(10) 0.0336(7) Uani 1 1 d . . .
H62A H 0.1839 0.3393 0.9661 0.050 Uiso 1 1 calc R . .
H62B H 0.1642 0.4113 0.9168 0.050 Uiso 1 1 calc R . .
H62C H 0.1941 0.3990 0.9304 0.050 Uiso 1 1 calc R . .
C63 C 0.14590(6) 0.2190(2) 0.88685(12) 0.0342(7) Uani 1 1 d . . .
H63A H 0.1406 0.1573 0.8630 0.051 Uiso 1 1 calc R . .
H63B H 0.1322 0.2736 0.8718 0.051 Uiso 1 1 calc R . .
H63C H 0.1485 0.1972 0.9219 0.051 Uiso 1 1 calc R . .
C64 C 0.19410(5) 0.1845(2) 0.91706(9) 0.0254(6) Uani 1 1 d . . .
C65 C 0.19039(7) 0.0789(2) 0.92713(11) 0.0349(7) Uani 1 1 d . . .
H65 H 0.1734 0.0556 0.9193 0.042 Uiso 1 1 calc R . .
C66 C 0.21116(7) 0.0076(3) 0.94846(12) 0.0435(8) Uani 1 1 d . . .
H66 H 0.2083 -0.0639 0.9550 0.052 Uiso 1 1 calc R . .
C67 C 0.23585(7) 0.0397(3) 0.96010(12) 0.0465(9) Uani 1 1 d . . .
H67 H 0.2500 -0.0092 0.9751 0.056 Uiso 1 1 calc R . .
C68 C 0.24004(6) 0.1434(3) 0.94987(12) 0.0436(8) Uani 1 1 d . . .
H68 H 0.2570 0.1659 0.9574 0.052 Uiso 1 1 calc R . .
C69 C 0.21906(6) 0.2147(3) 0.92840(11) 0.0347(7) Uani 1 1 d . . .
H69 H 0.2220 0.2858 0.9214 0.042 Uiso 1 1 calc R . .
C70 C 0.13658(5) 0.5292(2) 0.73788(10) 0.0215(5) Uani 1 1 d . . .
C71 C 0.15312(6) 0.5732(2) 0.71313(11) 0.0284(6) Uani 1 1 d . . .
H71A H 0.1487 0.6481 0.7035 0.043 Uiso 1 1 calc R . .
H71B H 0.1493 0.5321 0.6812 0.043 Uiso 1 1 calc R . .
H71C H 0.1718 0.5672 0.7391 0.043 Uiso 1 1 calc R . .
C72 C 0.10762(5) 0.5264(2) 0.69283(11) 0.0319(6) Uani 1 1 d . . .
H72A H 0.0969 0.4908 0.7058 0.048 Uiso 1 1 calc R . .
H72B H 0.1064 0.4873 0.6622 0.048 Uiso 1 1 calc R . .
H72C H 0.1013 0.5992 0.6820 0.048 Uiso 1 1 calc R . .
C73 C 0.13915(5) 0.6023(2) 0.78313(10) 0.0207(5) Uani 1 1 d . . .
C74 C 0.15938(5) 0.6741(2) 0.80828(11) 0.0260(6) Uani 1 1 d . . .
H74 H 0.1716 0.6828 0.7957 0.031 Uiso 1 1 calc R . .
C75 C 0.16239(6) 0.7341(2) 0.85161(12) 0.0323(7) Uani 1 1 d . . .
H75 H 0.1765 0.7833 0.8680 0.039 Uiso 1 1 calc R . .
C76 C 0.14507(6) 0.7225(2) 0.87094(12) 0.0341(7) Uani 1 1 d . . .
H76 H 0.1473 0.7622 0.9010 0.041 Uiso 1 1 calc R . .
C77 C 0.12449(6) 0.6521(2) 0.84592(12) 0.0359(7) Uani 1 1 d . . .
H77 H 0.1123 0.6437 0.8586 0.043 Uiso 1 1 calc R . .
C78 C 0.12143(5) 0.5939(2) 0.80271(11) 0.0293(6) Uani 1 1 d . . .
H78 H 0.1070 0.5468 0.7857 0.035 Uiso 1 1 calc R . .
C79 C 0.20535(5) 0.2173(2) 0.73312(9) 0.0221(5) Uani 1 1 d . . .
H79 H 0.2131 0.1713 0.7159 0.026 Uiso 1 1 calc R . .
C80 C 0.20264(5) 0.3287(2) 0.71007(9) 0.0211(5) Uani 1 1 d . . .
H80 H 0.1944 0.3738 0.7265 0.025 Uiso 1 1 calc R . .
C81 C 0.22934(5) 0.3786(2) 0.72551(10) 0.0279(6) Uani 1 1 d . . .
H81A H 0.2376 0.3401 0.7073 0.033 Uiso 1 1 calc R . .
H81B H 0.2269 0.4536 0.7136 0.033 Uiso 1 1 calc R . .
C82 C 0.24749(5) 0.3739(3) 0.78592(11) 0.0396(8) Uani 1 1 d . . .
H82A H 0.2648 0.4034 0.7947 0.048 Uiso 1 1 calc R . .
H82B H 0.2401 0.4184 0.8038 0.048 Uiso 1 1 calc R . .
C83 C 0.25078(5) 0.2620(3) 0.80638(11) 0.0382(8) Uani 1 1 d . . .
H83A H 0.2625 0.2617 0.8455 0.046 Uiso 1 1 calc R . .
H83B H 0.2591 0.2182 0.7900 0.046 Uiso 1 1 calc R . .
C84 C 0.22425(5) 0.2141(3) 0.79322(10) 0.0318(7) Uani 1 1 d . . .
H84A H 0.2166 0.2544 0.8120 0.038 Uiso 1 1 calc R . .
H84B H 0.2267 0.1395 0.8058 0.038 Uiso 1 1 calc R . .
C85 C 0.19278(5) 0.22619(19) 0.61562(9) 0.0169(5) Uani 1 1 d . . .
C86 C 0.17780(5) 0.1323(2) 0.59836(9) 0.0171(5) Uani 1 1 d . . .
C87 C 0.18815(5) 0.04519(19) 0.58339(9) 0.0180(5) Uani 1 1 d . . .
C88 C 0.21283(5) 0.0559(2) 0.58765(9) 0.0193(5) Uani 1 1 d . . .
H88 H 0.2199 -0.0033 0.5784 0.023 Uiso 1 1 calc R . .
C89 C 0.22773(5) 0.1491(2) 0.60476(9) 0.0187(5) Uani 1 1 d . . .
C90 C 0.21679(5) 0.2350(2) 0.61674(9) 0.0181(5) Uani 1 1 d . . .
H90 H 0.2258 0.3011 0.6259 0.022 Uiso 1 1 calc R . .
C91 C 0.25448(5) 0.1627(2) 0.60714(10) 0.0206(5) Uani 1 1 d . . .
C92 C 0.24941(6) 0.2136(2) 0.55430(10) 0.0286(6) Uani 1 1 d . . .
H92A H 0.2404 0.2818 0.5496 0.043 Uiso 1 1 calc R . .
H92B H 0.2384 0.1660 0.5247 0.043 Uiso 1 1 calc R . .
H92C H 0.2661 0.2253 0.5549 0.043 Uiso 1 1 calc R . .
C93 C 0.26880(5) 0.0571(2) 0.61328(11) 0.0276(6) Uani 1 1 d . . .
H93A H 0.2858 0.0709 0.6155 0.041 Uiso 1 1 calc R . .
H93B H 0.2582 0.0116 0.5825 0.041 Uiso 1 1 calc R . .
H93C H 0.2715 0.0213 0.6459 0.041 Uiso 1 1 calc R . .
C94 C 0.27164(5) 0.2347(2) 0.65454(10) 0.0195(5) Uani 1 1 d . . .
C95 C 0.27942(5) 0.3359(2) 0.64844(10) 0.0243(6) Uani 1 1 d . . .
H95 H 0.2740 0.3622 0.6136 0.029 Uiso 1 1 calc R . .
C96 C 0.29499(5) 0.3997(2) 0.69243(11) 0.0297(6) Uani 1 1 d . . .
H96 H 0.3002 0.4684 0.6873 0.036 Uiso 1 1 calc R . .
C97 C 0.30280(5) 0.3640(2) 0.74284(11) 0.0316(7) Uani 1 1 d . . .
H97 H 0.3134 0.4077 0.7727 0.038 Uiso 1 1 calc R . .
C98 C 0.29527(5) 0.2638(2) 0.75026(11) 0.0275(6) Uani 1 1 d . . .
H98 H 0.3008 0.2384 0.7853 0.033 Uiso 1 1 calc R . .
C99 C 0.27966(5) 0.2003(2) 0.70652(10) 0.0229(5) Uani 1 1 d . . .
H99 H 0.2744 0.1321 0.7120 0.027 Uiso 1 1 calc R . .
C100 C 0.17273(5) -0.0597(2) 0.56510(9) 0.0196(5) Uani 1 1 d . . .
C101 C 0.18763(5) -0.1444(2) 0.55111(10) 0.0247(6) Uani 1 1 d . . .
H10A H 0.1770 -0.2092 0.5386 0.037 Uiso 1 1 calc R . .
H10B H 0.2043 -0.1607 0.5829 0.037 Uiso 1 1 calc R . .
H10C H 0.1909 -0.1169 0.5230 0.037 Uiso 1 1 calc R . .
C102 C 0.16948(5) -0.1038(2) 0.61178(10) 0.0269(6) Uani 1 1 d . . .
H10D H 0.1571 -0.0591 0.6168 0.040 Uiso 1 1 calc R . .
H10E H 0.1865 -0.1035 0.6444 0.040 Uiso 1 1 calc R . .
H10F H 0.1628 -0.1768 0.6037 0.040 Uiso 1 1 calc R . .
C103 C 0.14649(5) -0.0445(2) 0.51403(10) 0.0209(5) Uani 1 1 d . . .
C104 C 0.14380(5) 0.0288(2) 0.47552(10) 0.0262(6) Uani 1 1 d . . .
H104 H 0.1577 0.0770 0.4831 0.031 Uiso 1 1 calc R . .
C105 C 0.12116(6) 0.0332(2) 0.42598(11) 0.0345(7) Uani 1 1 d . . .
H105 H 0.1198 0.0837 0.4001 0.041 Uiso 1 1 calc R . .
C106 C 0.10082(6) -0.0361(2) 0.41478(11) 0.0363(7) Uani 1 1 d . . .
H106 H 0.0854 -0.0341 0.3810 0.044 Uiso 1 1 calc R . .
C107 C 0.10293(6) -0.1073(2) 0.45242(12) 0.0369(7) Uani 1 1 d . . .
H107 H 0.0888 -0.1543 0.4449 0.044 Uiso 1 1 calc R . .
C108 C 0.12565(6) -0.1119(2) 0.50190(12) 0.0328(7) Uani 1 1 d . . .
H108 H 0.1268 -0.1621 0.5276 0.039 Uiso 1 1 calc R . .
C109 C 0.03291(10) 0.5566(4) 0.5637(2) 0.1024(14) Uiso 0.50 1 d PGD . .
C110 C 0.01335(12) 0.5233(5) 0.5747(2) 0.1024(14) Uiso 0.50 1 d PGD . .
H110 H 0.0162 0.5256 0.6102 0.123 Uiso 0.50 1 calc PR . .
C111 C -0.01041(12) 0.4868(7) 0.5337(3) 0.1024(14) Uiso 0.50 1 d PG . .
H111 H -0.0238 0.4640 0.5413 0.123 Uiso 0.50 1 calc PR . .
C112 C -0.01462(13) 0.4835(8) 0.4818(2) 0.1024(14) Uiso 0.50 1 d PG . .
H112 H -0.0309 0.4585 0.4538 0.123 Uiso 0.50 1 calc PR . .
C113 C 0.00494(15) 0.5168(7) 0.4708(2) 0.1024(14) Uiso 0.50 1 d PG . .
H113 H 0.0021 0.5146 0.4353 0.123 Uiso 0.50 1 calc PR . .
C114 C 0.02871(13) 0.5534(6) 0.5117(2) 0.1024(14) Uiso 0.50 1 d PGD . .
H114 H 0.0421 0.5761 0.5042 0.123 Uiso 0.50 1 calc PR . .
C115 C 0.04925(13) 0.5886(6) 0.6080(2) 0.1024(14) Uiso 0.50 1 d PRD . .
H11A H 0.0421 0.5836 0.6324 0.154 Uiso 0.50 1 calc PR . .
H11B H 0.0536 0.6629 0.6054 0.154 Uiso 0.50 1 calc PR . .
H11C H 0.0651 0.5450 0.6214 0.154 Uiso 0.50 1 calc PR . .

loop_
_atom_site_aniso_label
_atom_site_aniso_U_11
_atom_site_aniso_U_22
_atom_site_aniso_U_33
_atom_site_aniso_U_23
_atom_site_aniso_U_13
_atom_site_aniso_U_12
Zr1 0.01360(12) 0.01851(13) 0.01280(12) 0.00067(9) 0.00394(9) -0.00270(9)
S1 0.0154(3) 0.0256(3) 0.0225(3) 0.0093(3) 0.0068(2) 0.0005(2)
S2 0.0226(3) 0.0209(3) 0.0164(3) 0.0022(2) 0.0027(2) -0.0078(3)
S3 0.0178(3) 0.0195(3) 0.0145(3) -0.0003(2) 0.0057(2) 0.0021(2)
S4 0.0160(3) 0.0171(3) 0.0187(3) -0.0023(2) 0.0063(2) -0.0027(2)
O1 0.0171(8) 0.0215(9) 0.0166(8) 0.0023(7) 0.0073(7) -0.0005(7)
O2 0.0174(8) 0.0208(9) 0.0146(8) 0.0006(7) 0.0048(7) -0.0042(7)
O3 0.0177(8) 0.0204(9) 0.0143(8) 0.0031(7) 0.0058(7) 0.0022(7)
O4 0.0184(8) 0.0198(9) 0.0170(8) -0.0020(7) 0.0082(7) -0.0047(7)
C1 0.0160(11) 0.0185(12) 0.0164(11) -0.0007(9) 0.0063(9) -0.0020(9)
C2 0.0168(11) 0.0203(13) 0.0189(12) 0.0036(10) 0.0068(10) -0.0033(10)
C3 0.0195(12) 0.0196(13) 0.0238(13) 0.0005(10) 0.0083(10) -0.0007(10)
C4 0.0216(13) 0.0265(15) 0.0235(13) -0.0022(11) 0.0107(11) -0.0011(11)
C5 0.0240(13) 0.0230(14) 0.0204(12) 0.0016(10) 0.0113(11) -0.0009(10)
C6 0.0199(12) 0.0195(13) 0.0174(11) 0.0017(10) 0.0080(10) -0.0008(10)
C7 0.0324(15) 0.0262(15) 0.0306(15) -0.0005(11) 0.0205(13) 0.0023(12)
C8 0.0397(18) 0.0394(19) 0.0427(18) -0.0128(15) 0.0206(15) -0.0020(14)
C9 0.0494(19) 0.0405(19) 0.0374(17) 0.0067(14) 0.0310(16) 0.0104(15)
C10 0.0313(15) 0.0248(14) 0.0339(15) 0.0026(12) 0.0233(13) 0.0013(11)
C11 0.0308(16) 0.0347(18) 0.054(2) -0.0111(15) 0.0192(15) 0.0027(13)
C12 0.0326(17) 0.054(2) 0.051(2) -0.0132(17) 0.0157(16) -0.0048(16)
C13 0.0251(16) 0.051(2) 0.055(2) 0.0045(17) 0.0184(15) 0.0025(14)
C14 0.0356(18) 0.045(2) 0.073(3) 0.0007(19) 0.0296(18) 0.0121(16)
C15 0.0391(17) 0.0343(18) 0.051(2) -0.0028(15) 0.0273(16) 0.0070(14)
C16 0.0226(12) 0.0190(13) 0.0207(12) 0.0035(10) 0.0102(10) 0.0000(10)
C17 0.0246(13) 0.0238(14) 0.0231(13) 0.0046(11) 0.0069(11) 0.0019(11)
C18 0.0369(15) 0.0218(14) 0.0293(14) 0.0075(11) 0.0203(13) 0.0017(12)
C19 0.0243(13) 0.0172(13) 0.0228(12) 0.0031(10) 0.0122(11) -0.0041(10)
C20 0.0281(14) 0.0241(14) 0.0289(14) -0.0007(11) 0.0130(12) 0.0006(11)
C21 0.0381(17) 0.0301(16) 0.0375(17) -0.0059(13) 0.0206(14) -0.0001(13)
C22 0.0447(18) 0.0327(17) 0.0313(16) -0.0099(13) 0.0170(14) -0.0122(14)
C23 0.0275(15) 0.046(2) 0.0349(16) -0.0103(14) 0.0069(13) -0.0115(14)
C24 0.0237(14) 0.0343(17) 0.0350(15) -0.0032(13) 0.0144(12) -0.0049(12)
C25 0.0147(12) 0.0501(19) 0.0188(13) 0.0114(12) 0.0041(10) -0.0041(12)
C26 0.0220(13) 0.0431(18) 0.0194(13) 0.0056(12) 0.0037(11) -0.0163(12)
C27 0.0323(16) 0.070(2) 0.0216(14) 0.0021(15) 0.0045(12) -0.0311(16)
C28 0.0334(18) 0.111(4) 0.0290(17) 0.003(2) 0.0059(14) -0.041(2)
C29 0.0140(15) 0.143(4) 0.0272(17) 0.010(2) 0.0023(13) -0.020(2)
C30 0.0162(14) 0.093(3) 0.0280(16) 0.0115(17) 0.0066(12) -0.0085(16)
C31 0.0178(11) 0.0187(13) 0.0145(11) 0.0017(9) 0.0053(9) -0.0021(9)
C32 0.0151(11) 0.0213(13) 0.0139(11) -0.0004(9) 0.0060(9) 0.0002(9)
C33 0.0164(11) 0.0182(12) 0.0171(11) -0.0007(9) 0.0084(9) 0.0001(9)
C34 0.0182(12) 0.0234(13) 0.0160(11) 0.0028(10) 0.0082(10) 0.0016(10)
C35 0.0195(12) 0.0229(13) 0.0141(11) -0.0014(10) 0.0069(10) -0.0014(10)
C36 0.0192(12) 0.0223(13) 0.0160(11) -0.0032(10) 0.0055(10) -0.0053(10)
C37 0.0250(13) 0.0279(15) 0.0154(12) -0.0006(10) 0.0044(10) -0.0030(11)
C38 0.070(3) 0.054(2) 0.0208(15) -0.0106(15) 0.0036(16) 0.024(2)
C39 0.0416(17) 0.0362(17) 0.0181(13) 0.0041(12) 0.0050(12) -0.0007(14)
C46 0.0230(12) 0.0162(12) 0.0210(12) 0.0002(10) 0.0094(10) -0.0021(10)
C47 0.0404(17) 0.0251(15) 0.0333(15) -0.0060(12) 0.0197(14) 0.0011(13)
C48 0.0273(14) 0.0211(14) 0.0296(14) 0.0052(11) 0.0098(12) -0.0006(11)
C49 0.0251(13) 0.0201(13) 0.0257(13) 0.0090(11) 0.0089(11) -0.0051(11)
C50 0.0271(14) 0.0381(17) 0.0318(15) 0.0121(13) 0.0161(12) 0.0026(12)
C51 0.0278(16) 0.066(2) 0.051(2) 0.0302(18) 0.0227(15) 0.0092(16)
C52 0.0233(16) 0.059(3) 0.067(2) 0.040(2) 0.0078(17) -0.0056(16)
C53 0.0342(18) 0.0335(19) 0.056(2) 0.0182(17) -0.0093(16) -0.0183(15)
C54 0.0346(17) 0.0220(15) 0.0426(18) 0.0025(13) 0.0020(14) -0.0078(13)
C55 0.0138(11) 0.0191(12) 0.0155(11) 0.0006(9) 0.0051(9) -0.0035(9)
C56 0.0165(11) 0.0211(13) 0.0157(11) -0.0029(9) 0.0077(9) -0.0006(9)
C57 0.0187(12) 0.0180(13) 0.0162(11) 0.0021(9) 0.0054(10) 0.0023(10)
C58 0.0209(12) 0.0194(13) 0.0154(11) 0.0002(9) 0.0075(10) 0.0006(10)
C59 0.0233(12) 0.0187(13) 0.0188(12) 0.0002(10) 0.0106(10) 0.0029(10)
C60 0.0158(11) 0.0179(13) 0.0210(12) 0.0024(10) 0.0085(10) -0.0005(9)
C61 0.0319(14) 0.0207(13) 0.0174(12) 0.0011(10) 0.0133(11) 0.0045(11)
C62 0.0504(19) 0.0282(16) 0.0194(13) -0.0004(11) 0.0147(13) 0.0122(14)
C63 0.0405(17) 0.0388(18) 0.0317(15) 0.0086(13) 0.0241(14) 0.0083(14)
C64 0.0349(15) 0.0280(15) 0.0124(11) 0.0005(10) 0.0108(11) 0.0070(12)
C65 0.0510(19) 0.0312(17) 0.0256(14) 0.0067(12) 0.0210(14) 0.0120(14)
C66 0.065(2) 0.0321(18) 0.0332(16) 0.0114(14) 0.0240(16) 0.0199(16)
C67 0.054(2) 0.051(2) 0.0257(15) 0.0033(15) 0.0120(15) 0.0271(18)
C68 0.0320(17) 0.061(2) 0.0257(15) -0.0099(15) 0.0043(13) 0.0086(16)
C69 0.0364(17) 0.0371(18) 0.0227(14) -0.0050(12) 0.0082(12) 0.0032(13)
C70 0.0215(12) 0.0174(13) 0.0239(13) 0.0016(10) 0.0098(11) 0.0006(10)
C71 0.0418(16) 0.0196(14) 0.0288(14) 0.0006(11) 0.0212(13) -0.0023(12)
C72 0.0258(14) 0.0247(15) 0.0322(15) 0.0008(12) 0.0040(12) 0.0040(11)
C73 0.0220(12) 0.0162(12) 0.0240(12) 0.0049(10) 0.0112(10) 0.0044(10)
C74 0.0264(14) 0.0259(15) 0.0292(14) -0.0025(11) 0.0162(12) -0.0013(11)
C75 0.0388(17) 0.0281(16) 0.0325(15) -0.0049(12) 0.0191(14) -0.0045(13)
C76 0.0504(19) 0.0260(16) 0.0345(16) 0.0013(12) 0.0275(15) 0.0071(14)
C77 0.0414(17) 0.0374(18) 0.0432(18) 0.0071(14) 0.0319(15) 0.0074(14)
C78 0.0258(14) 0.0269(15) 0.0390(16) 0.0049(12) 0.0187(13) 0.0011(11)
C79 0.0142(11) 0.0324(15) 0.0163(12) -0.0032(10) 0.0048(10) 0.0024(10)
C80 0.0169(12) 0.0239(14) 0.0198(12) -0.0083(10) 0.0069(10) -0.0033(10)
C81 0.0204(13) 0.0328(16) 0.0268(14) -0.0112(12) 0.0086(11) -0.0075(11)
C82 0.0201(14) 0.065(2) 0.0299(15) -0.0254(15) 0.0089(12) -0.0119(14)
C83 0.0182(14) 0.068(2) 0.0206(14) -0.0043(14) 0.0035(11) -0.0007(14)
C84 0.0187(13) 0.054(2) 0.0164(12) 0.0006(12) 0.0038(11) 0.0023(13)
C85 0.0192(12) 0.0167(12) 0.0136(11) 0.0002(9) 0.0070(9) -0.0001(9)
C86 0.0169(11) 0.0213(13) 0.0100(10) 0.0000(9) 0.0042(9) -0.0034(9)
C87 0.0202(12) 0.0172(12) 0.0133(11) 0.0002(9) 0.0056(9) -0.0034(9)
C88 0.0208(12) 0.0199(13) 0.0152(11) -0.0012(10) 0.0073(10) -0.0010(10)
C89 0.0182(12) 0.0209(13) 0.0146(11) -0.0002(9) 0.0062(9) -0.0011(10)
C90 0.0198(12) 0.0171(12) 0.0165(11) -0.0013(9) 0.0081(10) -0.0037(10)
C91 0.0195(12) 0.0251(14) 0.0188(12) -0.0030(10) 0.0105(10) -0.0048(10)
C92 0.0299(14) 0.0372(17) 0.0200(13) -0.0043(12) 0.0132(11) -0.0113(12)
C93 0.0267(14) 0.0267(15) 0.0339(15) -0.0077(12) 0.0183(12) -0.0048(11)
C94 0.0145(11) 0.0228(13) 0.0200(12) -0.0013(10) 0.0075(10) -0.0006(10)
C95 0.0224(13) 0.0256(14) 0.0237(13) -0.0012(11) 0.0101(11) -0.0036(11)
C96 0.0265(14) 0.0247(15) 0.0355(15) -0.0072(12) 0.0133(12) -0.0074(11)
C97 0.0208(13) 0.0412(18) 0.0304(15) -0.0164(13) 0.0105(12) -0.0088(12)
C98 0.0211(13) 0.0391(17) 0.0214(13) -0.0034(12) 0.0097(11) -0.0007(12)
C99 0.0195(12) 0.0258(14) 0.0231(13) 0.0005(11) 0.0102(10) -0.0007(10)
C100 0.0210(12) 0.0168(12) 0.0164(11) 0.0006(9) 0.0055(10) -0.0038(10)
C101 0.0263(13) 0.0158(13) 0.0261(13) 0.0001(10) 0.0081(11) -0.0009(10)
C102 0.0303(14) 0.0233(14) 0.0237(13) 0.0035(11) 0.0104(11) -0.0062(11)
C103 0.0221(12) 0.0168(13) 0.0194(12) -0.0036(10) 0.0066(10) -0.0027(10)
C104 0.0264(14) 0.0241(14) 0.0215(13) -0.0004(11) 0.0065(11) -0.0029(11)
C105 0.0376(17) 0.0305(16) 0.0216(13) 0.0020(12) 0.0036(12) 0.0035(13)
C106 0.0282(15) 0.0316(17) 0.0267(14) -0.0085(13) -0.0042(12) 0.0031(12)
C107 0.0236(14) 0.0271(16) 0.0420(17) -0.0071(13) 0.0018(13) -0.0084(12)
C108 0.0294(15) 0.0254(15) 0.0327(15) 0.0003(12) 0.0066(12) -0.0077(12)

loop_
_atom_type_symbol
_atom_type_description
_atom_type_scat_dispersion_real
_atom_type_scat_dispersion_imag
_atom_type_scat_source
C C 0.0033 0.0016 'International Tables Vol C Tables 4.2.6.8 and 6.1.1.4'
H H 0.0000 0.0000 'International Tables Vol C Tables 4.2.6.8 and 6.1.1.4'
O O 0.0106 0.0060 'International Tables Vol C Tables 4.2.6.8 and 6.1.1.4'
S S 0.1246 0.1234 'International Tables Vol C Tables 4.2.6.8 and 6.1.1.4'
Zr Zr -2.9673 0.5597 'International Tables Vol C Tables 4.2.6.8 and 6.1.1.4'

loop_
_geom_angle_atom_site_label_1
_geom_angle_atom_site_label_2
_geom_angle_atom_site_label_3
_geom_angle
O2 Zr1 O4 93.09(7)
O2 Zr1 O3 98.39(7)
O4 Zr1 O3 141.63(6)
O2 Zr1 O1 141.89(6)
O4 Zr1 O1 102.37(7)
O3 Zr1 O1 90.76(6)
O2 Zr1 S2 73.18(5)
O4 Zr1 S2 72.95(5)
O3 Zr1 S2 145.41(5)
O1 Zr1 S2 78.39(5)
O2 Zr1 S4 73.91(5)
O4 Zr1 S4 72.42(5)
O3 Zr1 S4 75.87(5)
O1 Zr1 S4 143.95(5)
S2 Zr1 S4 130.03(2)
O2 Zr1 S3 146.74(5)
O4 Zr1 S3 78.11(5)
O3 Zr1 S3 72.29(5)
O1 Zr1 S3 71.19(5)
S2 Zr1 S3 131.83(2)
S4 Zr1 S3 72.856(19)
O2 Zr1 S1 76.67(5)
O4 Zr1 S1 146.87(5)
O3 Zr1 S1 71.49(5)
O1 Zr1 S1 71.38(5)
S2 Zr1 S1 73.92(2)
S4 Zr1 S1 131.65(2)
S3 Zr1 S1 126.54(2)
C2 S1 C25 101.55(12)
C2 S1 Zr1 93.39(8)
C25 S1 Zr1 109.70(10)
C31 S2 C26 101.76(12)
C31 S2 Zr1 96.24(8)
C26 S2 Zr1 106.25(9)
C56 S3 C79 100.89(12)
C56 S3 Zr1 93.08(8)
C79 S3 Zr1 110.96(8)
C85 S4 C80 101.76(11)
C85 S4 Zr1 96.25(8)
C80 S4 Zr1 106.84(8)
C1 O1 Zr1 128.84(15)
C32 O2 Zr1 132.48(15)
C55 O3 Zr1 129.43(15)
C86 O4 Zr1 133.40(15)
O1 C1 C2 119.3(2)
O1 C1 C6 123.0(2)
C2 C1 C6 117.7(2)
C3 C2 C1 121.9(2)
C3 C2 S1 120.21(19)
C1 C2 S1 117.75(19)
C4 C3 C2 120.6(2)
C4 C3 H3 119.7
C2 C3 H3 119.7
C3 C4 C5 117.2(2)
C3 C4 C7 119.3(2)
C5 C4 C7 123.5(2)
C4 C5 C6 124.1(2)
C4 C5 H5 118.0
C6 C5 H5 118.0
C5 C6 C1 117.9(2)
C5 C6 C16 121.0(2)
C1 C6 C16 121.1(2)
C10 C7 C4 109.8(2)
C10 C7 C8 112.0(2)
C4 C7 C8 108.0(2)
C10 C7 C9 107.5(2)
C4 C7 C9 112.1(2)
C8 C7 C9 107.5(2)
C7 C8 H8A 109.5
C7 C8 H8B 109.5
H8A C8 H8B 109.5
C7 C8 H8C 109.5
H8A C8 H8C 109.5
H8B C8 H8C 109.5
C7 C9 H9A 109.5
C7 C9 H9B 109.5
H9A C9 H9B 109.5
C7 C9 H9C 109.5
H9A C9 H9C 109.5
H9B C9 H9C 109.5
C11 C10 C15 116.8(3)
C11 C10 C7 120.3(3)
C15 C10 C7 122.9(3)
C10 C11 C12 122.2(3)
C10 C11 H11 118.9
C12 C11 H11 118.9
C13 C12 C11 120.0(3)
C13 C12 H12 120.0
C11 C12 H12 120.0
C14 C13 C12 118.4(3)
C14 C13 H13 120.8
C12 C13 H13 120.8
C13 C14 C15 121.7(3)
C13 C14 H14 119.2
C15 C14 H14 119.2
C14 C15 C10 121.0(3)
C14 C15 H15 119.5
C10 C15 H15 119.5
C19 C16 C17 113.0(2)
C19 C16 C6 108.8(2)
C17 C16 C6 110.4(2)
C19 C16 C18 106.0(2)
C17 C16 C18 106.4(2)
C6 C16 C18 112.2(2)
C16 C17 H17A 109.5
C16 C17 H17B 109.5
H17A C17 H17B 109.5
C16 C17 H17C 109.5
H17A C17 H17C 109.5
H17B C17 H17C 109.5
C16 C18 H18A 109.5
C16 C18 H18B 109.5
H18A C18 H18B 109.5
C16 C18 H18C 109.5
H18A C18 H18C 109.5
H18B C18 H18C 109.5
C20 C19 C24 117.5(2)
C20 C19 C16 122.8(2)
C24 C19 C16 119.6(2)
C21 C20 C19 120.9(3)
C21 C20 H20 119.5
C19 C20 H20 119.5
C22 C21 C20 120.7(3)
C22 C21 H21 119.7
C20 C21 H21 119.7
C21 C22 C23 119.3(3)
C21 C22 H22 120.3
C23 C22 H22 120.3
C22 C23 C24 120.3(3)
C22 C23 H23 119.8
C24 C23 H23 119.8
C23 C24 C19 121.2(3)
C23 C24 H24 119.4
C19 C24 H24 119.4
C26 C25 C30 110.9(3)
C26 C25 S1 113.76(18)
C30 C25 S1 111.1(2)
C26 C25 H25 106.9
C30 C25 H25 106.9
S1 C25 H25 106.9
C25 C26 C27 111.1(3)
C25 C26 S2 114.51(18)
C27 C26 S2 111.0(2)
C25 C26 H26 106.6
C27 C26 H26 106.6
S2 C26 H26 106.6
C28 C27 C26 111.1(3)
C28 C27 H27A 109.4
C26 C27 H27A 109.4
C28 C27 H27B 109.4
C26 C27 H27B 109.4
H27A C27 H27B 108.0
C27 C28 C29 110.8(3)
C27 C28 H28A 109.5
C29 C28 H28A 109.5
C27 C28 H28B 109.5
C29 C28 H28B 109.5
H28A C28 H28B 108.1
C28 C29 C30 111.7(3)
C28 C29 H29A 109.3
C30 C29 H29A 109.3
C28 C29 H29B 109.3
C30 C29 H29B 109.3
H29A C29 H29B 107.9
C25 C30 C29 110.9(3)
C25 C30 H30A 109.5
C29 C30 H30A 109.5
C25 C30 H30B 109.5
C29 C30 H30B 109.5
H30A C30 H30B 108.1
C36 C31 C32 121.8(2)
C36 C31 S2 120.17(19)
C32 C31 S2 117.93(17)
O2 C32 C31 119.9(2)
O2 C32 C33 121.8(2)
C31 C32 C33 118.2(2)
C34 C33 C32 118.2(2)
C34 C33 C46 121.7(2)
C32 C33 C46 120.0(2)
C35 C34 C33 123.4(2)
C35 C34 H34 118.3
C33 C34 H34 118.3
C36 C35 C34 117.4(2)
C36 C35 C37 118.2(2)
C34 C35 C37 124.4(2)
C35 C36 C31 120.8(2)
C35 C36 H36 119.6
C31 C36 H36 119.6
C40A C37 C39 116.0(2)
C40A C37 C38 103.8(3)
C39 C37 C38 105.9(2)
C40A C37 C35 108.7(2)
C39 C37 C35 113.3(2)
C38 C37 C35 108.5(2)
C39 C37 C40B 102.0(4)
C38 C37 C40B 123.4(4)
C35 C37 C40B 103.9(3)
C37 C38 H38A 109.5
C37 C38 H38B 109.5
H38A C38 H38B 109.5
C37 C38 H38C 109.5
H38A C38 H38C 109.5
H38B C38 H38C 109.5
C37 C39 H39A 109.5
C37 C39 H39B 109.5
H39A C39 H39B 109.5
C37 C39 H39C 109.5
H39A C39 H39C 109.5
H39B C39 H39C 109.5
C45A C40A C41A 118.5(3)
C45A C40A C37 124.7(4)
C41A C40A C37 116.81(16)
C40A C41A C42A 119.4(3)
C40A C41A H41A 120.3
C42A C41A H41A 120.3
C41A C42A C43A 112.3(5)
C41A C42A H42A 123.8
C43A C42A H42A 123.8
C44A C43A C42A 131.3(6)
C44A C43A H43A 114.4
C42A C43A H43A 114.4
C43A C44A C45A 115.8(6)
C43A C44A H44A 122.1
C45A C44A H44A 122.1
C40A C45A C44A 122.5(5)
C40A C45A H45A 118.8
C44A C45A H45A 118.8
C45B C40B C41B 115.9(7)
C45B C40B C37 124.5(7)
C41B C40B C37 119.6(6)
C42B C41B C40B 121.4(7)
C42B C41B H41B 119.3
C40B C41B H41B 119.3
C43B C42B C41B 122.9(8)
C43B C42B H42B 118.6
C41B C42B H42B 118.6
C44B C43B C42B 120.9(10)
C44B C43B H43B 119.5
C42B C43B H43B 119.5
C43B C44B C45B 124.9(10)
C43B C44B H44B 117.6
C45B C44B H44B 117.6
C40B C45B C44B 113.3(7)
C40B C45B H45B 123.4
C44B C45B H45B 123.4
C49 C46 C33 111.5(2)
C49 C46 C48 105.6(2)
C33 C46 C48 112.1(2)
C49 C46 C47 113.0(2)
C33 C46 C47 107.5(2)
C48 C46 C47 107.2(2)
C46 C47 H47A 109.5
C46 C47 H47B 109.5
H47A C47 H47B 109.5
C46 C47 H47C 109.5
H47A C47 H47C 109.5
H47B C47 H47C 109.5
C46 C48 H48A 109.5
C46 C48 H48B 109.5
H48A C48 H48B 109.5
C46 C48 H48C 109.5
H48A C48 H48C 109.5
H48B C48 H48C 109.5
C50 C49 C54 117.3(3)
C50 C49 C46 120.3(2)
C54 C49 C46 121.9(3)
C49 C50 C51 120.9(3)
C49 C50 H50 119.6
C51 C50 H50 119.6
C52 C51 C50 120.5(4)
C52 C51 H51 119.7
C50 C51 H51 119.7
C53 C52 C51 119.5(3)
C53 C52 H52 120.2
C51 C52 H52 120.2
C52 C53 C54 120.4(3)
C52 C53 H53 119.8
C54 C53 H53 119.8
C49 C54 C53 121.3(3)
C49 C54 H54 119.3
C53 C54 H54 119.3
O3 C55 C56 118.7(2)
O3 C55 C60 123.2(2)
C56 C55 C60 118.1(2)
C57 C56 C55 122.1(2)
C57 C56 S3 119.47(19)
C55 C56 S3 118.37(18)
C58 C57 C56 120.0(2)
C58 C57 H57 120.0
C56 C57 H57 120.0
C57 C58 C59 117.5(2)
C57 C58 C61 120.6(2)
C59 C58 C61 121.9(2)
C58 C59 C60 124.4(2)
C58 C59 H59 117.8
C60 C59 H59 117.8
C59 C60 C55 117.0(2)
C59 C60 C70 121.1(2)
C55 C60 C70 121.7(2)
C64 C61 C58 109.0(2)
C64 C61 C63 112.5(2)
C58 C61 C63 106.7(2)
C64 C61 C62 108.6(2)
C58 C61 C62 112.2(2)
C63 C61 C62 107.9(2)
C61 C62 H62A 109.5
C61 C62 H62B 109.5
H62A C62 H62B 109.5
C61 C62 H62C 109.5
H62A C62 H62C 109.5
H62B C62 H62C 109.5
C61 C63 H63A 109.5
C61 C63 H63B 109.5
H63A C63 H63B 109.5
C61 C63 H63C 109.5
H63A C63 H63C 109.5
H63B C63 H63C 109.5
C69 C64 C65 117.6(3)
C69 C64 C61 120.0(3)
C65 C64 C61 122.4(3)
C66 C65 C64 121.0(3)
C66 C65 H65 119.5
C64 C65 H65 119.5
C67 C66 C65 120.4(3)
C67 C66 H66 119.8
C65 C66 H66 119.8
C66 C67 C68 119.9(3)
C66 C67 H67 120.0
C68 C67 H67 120.0
C67 C68 C69 119.4(3)
C67 C68 H68 120.3
C69 C68 H68 120.3
C64 C69 C68 121.8(3)
C64 C69 H69 119.1
C68 C69 H69 119.1
C73 C70 C60 110.1(2)
C73 C70 C72 109.7(2)
C60 C70 C72 111.3(2)
C73 C70 C71 110.4(2)
C60 C70 C71 108.2(2)
C72 C70 C71 107.1(2)
C70 C71 H71A 109.5
C70 C71 H71B 109.5
H71A C71 H71B 109.5
C70 C71 H71C 109.5
H71A C71 H71C 109.5
H71B C71 H71C 109.5
C70 C72 H72A 109.5
C70 C72 H72B 109.5
H72A C72 H72B 109.5
C70 C72 H72C 109.5
H72A C72 H72C 109.5
H72B C72 H72C 109.5
C74 C73 C78 116.8(2)
C74 C73 C70 122.7(2)
C78 C73 C70 120.4(2)
C73 C74 C75 121.8(3)
C73 C74 H74 119.1
C75 C74 H74 119.1
C76 C75 C74 120.3(3)
C76 C75 H75 119.8
C74 C75 H75 119.8
C75 C76 C77 118.8(3)
C75 C76 H76 120.6
C77 C76 H76 120.6
C78 C77 C76 120.6(3)
C78 C77 H77 119.7
C76 C77 H77 119.7
C77 C78 C73 121.7(3)
C77 C78 H78 119.2
C73 C78 H78 119.2
C80 C79 C84 112.3(2)
C80 C79 S3 112.26(17)
C84 C79 S3 110.88(18)
C80 C79 H79 107.0
C84 C79 H79 107.0
S3 C79 H79 107.0
C79 C80 C81 112.0(2)
C79 C80 S4 112.51(16)
C81 C80 S4 111.73(18)
C79 C80 H80 106.7
C81 C80 H80 106.7
S4 C80 H80 106.7
C82 C81 C80 110.9(2)
C82 C81 H81A 109.5
C80 C81 H81A 109.5
C82 C81 H81B 109.5
C80 C81 H81B 109.5
H81A C81 H81B 108.0
C83 C82 C81 111.5(2)
C83 C82 H82A 109.3
C81 C82 H82A 109.3
C83 C82 H82B 109.3
C81 C82 H82B 109.3
H82A C82 H82B 108.0
C82 C83 C84 110.6(2)
C82 C83 H83A 109.5
C84 C83 H83A 109.5
C82 C83 H83B 109.5
C84 C83 H83B 109.5
H83A C83 H83B 108.1
C83 C84 C79 110.8(2)
C83 C84 H84A 109.5
C79 C84 H84A 109.5
C83 C84 H84B 109.5
C79 C84 H84B 109.5
H84A C84 H84B 108.1
C90 C85 C86 121.4(2)
C90 C85 S4 120.55(19)
C86 C85 S4 118.01(18)
O4 C86 C85 119.8(2)
O4 C86 C87 122.0(2)
C85 C86 C87 118.2(2)
C88 C87 C86 118.4(2)
C88 C87 C100 121.5(2)
C86 C87 C100 120.1(2)
C87 C88 C89 123.5(2)
C87 C88 H88 118.2
C89 C88 H88 118.2
C90 C89 C88 117.3(2)
C90 C89 C91 119.0(2)
C88 C89 C91 123.6(2)
C89 C90 C85 121.0(2)
C89 C90 H90 119.5
C85 C90 H90 119.5
C93 C91 C94 108.9(2)
C93 C91 C92 107.8(2)
C94 C91 C92 111.2(2)
C93 C91 C89 113.2(2)
C94 C91 C89 108.37(19)
C92 C91 C89 107.4(2)
C91 C92 H92A 109.5
C91 C92 H92B 109.5
H92A C92 H92B 109.5
C91 C92 H92C 109.5
H92A C92 H92C 109.5
H92B C92 H92C 109.5
C91 C93 H93A 109.5
C91 C93 H93B 109.5
H93A C93 H93B 109.5
C91 C93 H93C 109.5
H93A C93 H93C 109.5
H93B C93 H93C 109.5
C95 C94 C99 117.2(2)
C95 C94 C91 122.7(2)
C99 C94 C91 120.1(2)
C94 C95 C96 121.3(2)
C94 C95 H95 119.3
C96 C95 H95 119.3
C97 C96 C95 120.4(3)
C97 C96 H96 119.8
C95 C96 H96 119.8
C96 C97 C98 119.7(3)
C96 C97 H97 120.2
C98 C97 H97 120.2
C97 C98 C99 120.1(3)
C97 C98 H98 120.0
C99 C98 H98 120.0
C98 C99 C94 121.3(3)
C98 C99 H99 119.4
C94 C99 H99 119.4
C103 C100 C87 111.5(2)
C103 C100 C102 112.8(2)
C87 C100 C102 108.06(19)
C103 C100 C101 105.27(19)
C87 C100 C101 111.7(2)
C102 C100 C101 107.5(2)
C100 C101 H10A 109.5
C100 C101 H10B 109.5
H10A C101 H10B 109.5
C100 C101 H10C 109.5
H10A C101 H10C 109.5
H10B C101 H10C 109.5
C100 C102 H10D 109.5
C100 C102 H10E 109.5
H10D C102 H10E 109.5
C100 C102 H10F 109.5
H10D C102 H10F 109.5
H10E C102 H10F 109.5
C108 C103 C104 117.5(2)
C108 C103 C100 120.9(2)
C104 C103 C100 121.2(2)
C103 C104 C105 121.5(3)
C103 C104 H104 119.2
C105 C104 H104 119.2
C106 C105 C104 119.6(3)
C106 C105 H105 120.2
C104 C105 H105 120.2
C107 C106 C105 119.7(3)
C107 C106 H106 120.2
C105 C106 H106 120.2
C106 C107 C108 120.6(3)
C106 C107 H107 119.7
C108 C107 H107 119.7
C103 C108 C107 121.1(3)
C103 C108 H108 119.5
C107 C108 H108 119.5
C115 C109 C110 100.0
C115 C109 C114 139.8
C110 C109 C114 120.0
C111 C110 C109 120.0
C111 C110 H110 120.0
C109 C110 H110 120.0
C110 C111 C112 120.0
C110 C111 H111 120.0
C112 C111 H111 120.0
C113 C112 C111 120.0
C113 C112 H112 120.0
C111 C112 H112 120.0
C114 C113 C112 120.0
C114 C113 H113 120.0
C112 C113 H113 120.0
C113 C114 C109 120.0
C113 C114 H114 120.0
C109 C114 H114 120.0
C109 C115 H11A 109.5
C109 C115 H11B 109.5
H11A C115 H11B 109.5
C109 C115 H11C 109.5
H11A C115 H11C 109.5
H11B C115 H11C 109.5

loop_
_geom_bond_atom_site_label_1
_geom_bond_atom_site_label_2
_geom_bond_distance
Zr1 O2 2.0536(16)
Zr1 O4 2.0629(17)
Zr1 O3 2.0800(17)
Zr1 O1 2.0977(16)
Zr1 S2 2.7698(7)
Zr1 S4 2.7989(7)
Zr1 S3 2.7992(6)
Zr1 S1 2.8132(7)
S1 C2 1.771(2)
S1 C25 1.831(3)
S2 C31 1.774(2)
S2 C26 1.827(3)
S3 C56 1.774(2)
S3 C79 1.834(3)
S4 C85 1.769(2)
S4 C80 1.839(2)
O1 C1 1.346(3)
O2 C32 1.347(3)
O3 C55 1.349(3)
O4 C86 1.340(3)
C1 C2 1.403(3)
C1 C6 1.419(3)
C2 C3 1.396(3)
C3 C4 1.382(4)
C3 H3 0.9500
C4 C5 1.393(4)
C4 C7 1.540(4)
C5 C6 1.395(3)
C5 H5 0.9500
C6 C16 1.539(3)
C7 C10 1.531(4)
C7 C8 1.542(4)
C7 C9 1.543(4)
C8 H8A 0.9800
C8 H8B 0.9800
C8 H8C 0.9800
C9 H9A 0.9800
C9 H9B 0.9800
C9 H9C 0.9800
C10 C11 1.383(4)
C10 C15 1.392(4)
C11 C12 1.395(4)
C11 H11 0.9500
C12 C13 1.381(5)
C12 H12 0.9500
C13 C14 1.368(5)
C13 H13 0.9500
C14 C15 1.387(5)
C14 H14 0.9500
C15 H15 0.9500
C16 C19 1.531(3)
C16 C17 1.531(3)
C16 C18 1.548(3)
C17 H17A 0.9800
C17 H17B 0.9800
C17 H17C 0.9800
C18 H18A 0.9800
C18 H18B 0.9800
C18 H18C 0.9800
C19 C20 1.392(4)
C19 C24 1.393(4)
C20 C21 1.387(4)
C20 H20 0.9500
C21 C22 1.370(4)
C21 H21 0.9500
C22 C23 1.377(4)
C22 H22 0.9500
C23 C24 1.385(4)
C23 H23 0.9500
C24 H24 0.9500
C25 C26 1.525(4)
C25 C30 1.528(4)
C25 H25 1.0000
C26 C27 1.537(4)
C26 H26 1.0000
C27 C28 1.502(5)
C27 H27A 0.9900
C27 H27B 0.9900
C28 C29 1.514(6)
C28 H28A 0.9900
C28 H28B 0.9900
C29 C30 1.538(5)
C29 H29A 0.9900
C29 H29B 0.9900
C30 H30A 0.9900
C30 H30B 0.9900
C31 C36 1.388(3)
C31 C32 1.399(3)
C32 C33 1.411(3)
C33 C34 1.400(3)
C33 C46 1.536(3)
C34 C35 1.392(3)
C34 H34 0.9500
C35 C36 1.382(3)
C35 C37 1.542(3)
C36 H36 0.9500
C37 C40A 1.522(4)
C37 C39 1.528(4)
C37 C38 1.532(4)
C37 C40B 1.594(8)
C38 H38A 0.9800
C38 H38B 0.9800
C38 H38C 0.9800
C39 H39A 0.9800
C39 H39B 0.9800
C39 H39C 0.9800
C40A C45A 1.361(6)
C40A C41A 1.3868(17)
C41A C42A 1.399(7)
C41A H41A 0.9500
C42A C43A 1.433(8)
C42A H42A 0.9500
C43A C44A 1.168(8)
C43A H43A 0.9500
C44A C45A 1.387(7)
C44A H44A 0.9500
C45A H45A 0.9500
C40B C45B 1.364(11)
C40B C41B 1.415(10)
C41B C42B 1.406(10)
C41B H41B 0.9500
C42B C43B 1.334(11)
C42B H42B 0.9500
C43B C44B 1.074(11)
C43B H43B 0.9500
C44B C45B 1.686(11)
C44B H44B 0.9500
C45B H45B 0.9500
C46 C49 1.529(4)
C46 C48 1.541(3)
C46 C47 1.545(4)
C47 H47A 0.9800
C47 H47B 0.9800
C47 H47C 0.9800
C48 H48A 0.9800
C48 H48B 0.9800
C48 H48C 0.9800
C49 C50 1.386(4)
C49 C54 1.389(4)
C50 C51 1.396(4)
C50 H50 0.9500
C51 C52 1.370(5)
C51 H51 0.9500
C52 C53 1.361(6)
C52 H52 0.9500
C53 C54 1.392(5)
C53 H53 0.9500
C54 H54 0.9500
C55 C56 1.406(3)
C55 C60 1.416(3)
C56 C57 1.397(3)
C57 C58 1.375(3)
C57 H57 0.9500
C58 C59 1.395(3)
C58 C61 1.538(3)
C59 C60 1.400(3)
C59 H59 0.9500
C60 C70 1.542(3)
C61 C64 1.526(4)
C61 C63 1.539(4)
C61 C62 1.545(4)
C62 H62A 0.9800
C62 H62B 0.9800
C62 H62C 0.9800
C63 H63A 0.9800
C63 H63B 0.9800
C63 H63C 0.9800
C64 C69 1.383(4)
C64 C65 1.398(4)
C65 C66 1.389(4)
C65 H65 0.9500
C66 C67 1.373(5)
C66 H66 0.9500
C67 C68 1.384(5)
C67 H67 0.9500
C68 C69 1.396(4)
C68 H68 0.9500
C69 H69 0.9500
C70 C73 1.539(4)
C70 C72 1.551(3)
C70 C71 1.554(4)
C71 H71A 0.9800
C71 H71B 0.9800
C71 H71C 0.9800
C72 H72A 0.9800
C72 H72B 0.9800
C72 H72C 0.9800
C73 C74 1.379(4)
C73 C78 1.402(4)
C74 C75 1.392(4)
C74 H74 0.9500
C75 C76 1.379(4)
C75 H75 0.9500
C76 C77 1.380(4)
C76 H76 0.9500
C77 C78 1.376(4)
C77 H77 0.9500
C78 H78 0.9500
C79 C80 1.524(4)
C79 C84 1.532(3)
C79 H79 1.0000
C80 C81 1.533(3)
C80 H80 1.0000
C81 C82 1.533(4)
C81 H81A 0.9900
C81 H81B 0.9900
C82 C83 1.501(5)
C82 H82A 0.9900
C82 H82B 0.9900
C83 C84 1.529(4)
C83 H83A 0.9900
C83 H83B 0.9900
C84 H84A 0.9900
C84 H84B 0.9900
C85 C90 1.391(3)
C85 C86 1.407(3)
C86 C87 1.415(3)
C87 C88 1.393(3)
C87 C100 1.537(3)
C88 C89 1.398(3)
C88 H88 0.9500
C89 C90 1.381(3)
C89 C91 1.540(3)
C90 H90 0.9500
C91 C93 1.532(4)
C91 C94 1.533(3)
C91 C92 1.537(3)
C92 H92A 0.9800
C92 H92B 0.9800
C92 H92C 0.9800
C93 H93A 0.9800
C93 H93B 0.9800
C93 H93C 0.9800
C94 C95 1.391(4)
C94 C99 1.399(3)
C95 C96 1.396(4)
C95 H95 0.9500
C96 C97 1.365(4)
C96 H96 0.9500
C97 C98 1.385(4)
C97 H97 0.9500
C98 C99 1.390(4)
C98 H98 0.9500
C99 H99 0.9500
C100 C103 1.533(3)
C100 C102 1.546(3)
C100 C101 1.547(4)
C101 H10A 0.9800
C101 H10B 0.9800
C101 H10C 0.9800
C102 H10D 0.9800
C102 H10E 0.9800
C102 H10F 0.9800
C103 C108 1.381(4)
C103 C104 1.389(4)
C104 C105 1.395(4)
C104 H104 0.9500
C105 C106 1.379(4)
C105 H105 0.9500
C106 C107 1.363(4)
C106 H106 0.9500
C107 C108 1.396(4)
C107 H107 0.9500
C108 H108 0.9500
C109 C115 1.2284
C109 C110 1.3900
C109 C114 1.3900
C110 C111 1.3900
C110 H110 0.9500
C111 C112 1.3900
C111 H111 0.9500
C112 C113 1.3900
C112 H112 0.9500
C113 C114 1.3900
C113 H113 0.9500
C114 H114 0.9500
C115 H11A 0.9800
C115 H11B 0.9800
C115 H11C 0.9800

loop_
_geom_torsion_atom_site_label_1
_geom_torsion_atom_site_label_2
_geom_torsion_atom_site_label_3
_geom_torsion_atom_site_label_4
_geom_torsion
O2 Zr1 S1 C2 -178.74(10)
O4 Zr1 S1 C2 106.43(12)
O3 Zr1 S1 C2 -75.00(10)
O1 Zr1 S1 C2 22.33(10)
S2 Zr1 S1 C2 105.21(9)
S4 Zr1 S1 C2 -125.03(9)
S3 Zr1 S1 C2 -25.36(9)
O2 Zr1 S1 C25 77.71(11)
O4 Zr1 S1 C25 2.88(13)
O3 Zr1 S1 C25 -178.55(11)
O1 Zr1 S1 C25 -81.22(10)
S2 Zr1 S1 C25 1.66(9)
S4 Zr1 S1 C25 131.42(9)
S3 Zr1 S1 C25 -128.90(9)
O2 Zr1 S2 C31 0.38(10)
O4 Zr1 S2 C31 -98.34(10)
O3 Zr1 S2 C31 80.60(12)
O1 Zr1 S2 C31 154.70(10)
S4 Zr1 S2 C31 -50.43(9)
S3 Zr1 S2 C31 -154.03(8)
S1 Zr1 S2 C31 80.96(8)
O2 Zr1 S2 C26 -103.83(11)
O4 Zr1 S2 C26 157.45(11)
O3 Zr1 S2 C26 -23.61(13)
O1 Zr1 S2 C26 50.49(11)
S4 Zr1 S2 C26 -154.64(10)
S3 Zr1 S2 C26 101.76(10)
S1 Zr1 S2 C26 -23.25(10)
O2 Zr1 S3 C56 98.91(12)
O4 Zr1 S3 C56 176.17(10)
O3 Zr1 S3 C56 20.89(9)
O1 Zr1 S3 C56 -76.20(10)
S2 Zr1 S3 C56 -130.03(8)
S4 Zr1 S3 C56 101.12(8)
S1 Zr1 S3 C56 -28.45(9)
O2 Zr1 S3 C79 -3.99(13)
O4 Zr1 S3 C79 73.27(10)
O3 Zr1 S3 C79 -82.00(10)
O1 Zr1 S3 C79 -179.09(10)
S2 Zr1 S3 C79 127.08(9)
S4 Zr1 S3 C79 -1.77(9)
S1 Zr1 S3 C79 -131.34(9)
O2 Zr1 S4 C85 -98.92(9)
O4 Zr1 S4 C85 -0.27(9)
O3 Zr1 S4 C85 157.83(9)
O1 Zr1 S4 C85 86.66(11)
S2 Zr1 S4 C85 -48.37(8)
S3 Zr1 S4 C85 82.35(8)
S1 Zr1 S4 C85 -153.63(8)
O2 Zr1 S4 C80 156.76(10)
O4 Zr1 S4 C80 -104.59(10)
O3 Zr1 S4 C80 53.51(10)
O1 Zr1 S4 C80 -17.66(12)
S2 Zr1 S4 C80 -152.69(9)
S3 Zr1 S4 C80 -21.97(9)
S1 Zr1 S4 C80 102.05(9)
O2 Zr1 O1 C1 -61.9(2)
O4 Zr1 O1 C1 -173.54(18)
O3 Zr1 O1 C1 42.80(18)
S2 Zr1 O1 C1 -104.11(18)
S4 Zr1 O1 C1 109.42(17)
S3 Zr1 O1 C1 113.77(18)
S1 Zr1 O1 C1 -27.35(17)
O4 Zr1 O2 C32 74.0(2)
O3 Zr1 O2 C32 -142.7(2)
O1 Zr1 O2 C32 -40.6(2)
S2 Zr1 O2 C32 2.87(19)
S4 Zr1 O2 C32 144.7(2)
S3 Zr1 O2 C32 146.93(16)
S1 Zr1 O2 C32 -74.09(19)
O2 Zr1 O3 C55 -171.88(18)
O4 Zr1 O3 C55 -66.0(2)
O1 Zr1 O3 C55 45.24(18)
S2 Zr1 O3 C55 115.65(17)
S4 Zr1 O3 C55 -100.91(18)
S3 Zr1 O3 C55 -24.72(17)
S1 Zr1 O3 C55 115.29(18)
O2 Zr1 O4 C86 74.76(19)
O3 Zr1 O4 C86 -32.9(2)
O1 Zr1 O4 C86 -140.31(19)
S2 Zr1 O4 C86 146.1(2)
S4 Zr1 O4 C86 2.71(18)
S3 Zr1 O4 C86 -72.85(19)
S1 Zr1 O4 C86 144.89(16)
Zr1 O1 C1 C2 20.8(3)
Zr1 O1 C1 C6 -161.02(17)
O1 C1 C2 C3 -173.3(2)
C6 C1 C2 C3 8.5(4)
O1 C1 C2 S1 10.6(3)
C6 C1 C2 S1 -167.74(18)
C25 S1 C2 C3 -89.1(2)
Zr1 S1 C2 C3 160.0(2)
C25 S1 C2 C1 87.1(2)
Zr1 S1 C2 C1 -23.77(19)
C1 C2 C3 C4 -2.3(4)
S1 C2 C3 C4 173.8(2)
C2 C3 C4 C5 -3.4(4)
C2 C3 C4 C7 178.9(2)
C3 C4 C5 C6 2.9(4)
C7 C4 C5 C6 -179.5(2)
C4 C5 C6 C1 3.3(4)
C4 C5 C6 C16 -173.6(2)
O1 C1 C6 C5 173.1(2)
C2 C1 C6 C5 -8.7(3)
O1 C1 C6 C16 -10.1(4)
C2 C1 C6 C16 168.2(2)
C3 C4 C7 C10 59.0(3)
C5 C4 C7 C10 -118.6(3)
C3 C4 C7 C8 -63.4(3)
C5 C4 C7 C8 119.0(3)
C3 C4 C7 C9 178.4(2)
C5 C4 C7 C9 0.8(4)
C4 C7 C10 C11 39.1(4)
C8 C7 C10 C11 159.2(3)
C9 C7 C10 C11 -83.0(3)
C4 C7 C10 C15 -143.3(3)
C8 C7 C10 C15 -23.3(4)
C9 C7 C10 C15 94.5(3)
C15 C10 C11 C12 -0.3(5)
C7 C10 C11 C12 177.4(3)
C10 C11 C12 C13 -0.5(6)
C11 C12 C13 C14 1.0(5)
C12 C13 C14 C15 -0.7(6)
C13 C14 C15 C10 -0.1(5)
C11 C10 C15 C14 0.6(5)
C7 C10 C15 C14 -177.0(3)
C5 C6 C16 C19 122.8(2)
C1 C6 C16 C19 -53.9(3)
C5 C6 C16 C17 -112.6(3)
C1 C6 C16 C17 70.6(3)
C5 C6 C16 C18 5.9(3)
C1 C6 C16 C18 -170.9(2)
C17 C16 C19 C20 13.3(3)
C6 C16 C19 C20 136.2(2)
C18 C16 C19 C20 -102.9(3)
C17 C16 C19 C24 -170.3(2)
C6 C16 C19 C24 -47.3(3)
C18 C16 C19 C24 73.5(3)
C24 C19 C20 C21 -0.7(4)
C16 C19 C20 C21 175.8(2)
C19 C20 C21 C22 0.6(4)
C20 C21 C22 C23 0.0(5)
C21 C22 C23 C24 -0.5(5)
C22 C23 C24 C19 0.4(5)
C20 C19 C24 C23 0.2(4)
C16 C19 C24 C23 -176.5(3)
C2 S1 C25 C26 -71.8(2)
Zr1 S1 C25 C26 26.1(2)
C2 S1 C25 C30 54.2(2)
Zr1 S1 C25 C30 152.1(2)
C30 C25 C26 C27 55.2(3)
S1 C25 C26 C27 -178.71(18)
C30 C25 C26 S2 -178.09(18)
S1 C25 C26 S2 -52.0(2)
C31 S2 C26 C25 -49.9(2)
Zr1 S2 C26 C25 50.2(2)
C31 S2 C26 C27 76.8(2)
Zr1 S2 C26 C27 176.99(19)
C25 C26 C27 C28 -56.7(4)
S2 C26 C27 C28 174.7(3)
C26 C27 C28 C29 56.9(4)
C27 C28 C29 C30 -56.5(4)
C26 C25 C30 C29 -54.4(4)
S1 C25 C30 C29 178.1(3)
C28 C29 C30 C25 55.2(4)
C26 S2 C31 C36 -72.1(2)
Zr1 S2 C31 C36 179.8(2)
C26 S2 C31 C32 105.0(2)
Zr1 S2 C31 C32 -3.1(2)
Zr1 O2 C32 C31 -6.1(3)
Zr1 O2 C32 C33 174.34(16)
C36 C31 C32 O2 -177.3(2)
S2 C31 C32 O2 5.7(3)
C36 C31 C32 C33 2.3(4)
S2 C31 C32 C33 -174.73(18)
O2 C32 C33 C34 -179.5(2)
C31 C32 C33 C34 0.9(3)
O2 C32 C33 C46 -3.5(3)
C31 C32 C33 C46 176.9(2)
C32 C33 C34 C35 -2.2(4)
C46 C33 C34 C35 -178.1(2)
C33 C34 C35 C36 0.2(4)
C33 C34 C35 C37 -179.4(2)
C34 C35 C36 C31 3.1(4)
C37 C35 C36 C31 -177.3(2)
C32 C31 C36 C35 -4.5(4)
S2 C31 C36 C35 172.5(2)
C36 C35 C37 C40A 41.8(3)
C34 C35 C37 C40A -138.6(3)
C36 C35 C37 C39 172.3(2)
C34 C35 C37 C39 -8.1(4)
C36 C35 C37 C38 -70.4(3)
C34 C35 C37 C38 109.2(3)
C36 C35 C37 C40B 62.4(4)
C34 C35 C37 C40B -118.0(4)
C39 C37 C40A C45A 123.0(4)
C38 C37 C40A C45A 7.4(4)
C35 C37 C40A C45A -107.9(4)
C40B C37 C40A C45A 172.6(11)
C39 C37 C40A C41A -58.3(3)
C38 C37 C40A C41A -173.94(15)
C35 C37 C40A C41A 70.8(2)
C40B C37 C40A C41A -8.7(10)
C45A C40A C41A C42A -0.1(4)
C37 C40A C41A C42A -178.9(4)
C40A C41A C42A C43A -0.2(5)
C41A C42A C43A C44A 3.5(9)
C42A C43A C44A C45A -5.5(10)
C41A C40A C45A C44A -1.9(6)
C37 C40A C45A C44A 176.8(4)
C43A C44A C45A C40A 4.4(8)
C40A C37 C40B C45B -6.4(6)
C39 C37 C40B C45B 129.2(7)
C38 C37 C40B C45B 10.8(9)
C35 C37 C40B C45B -112.8(7)
C40A C37 C40B C41B 171.1(15)
C39 C37 C40B C41B -53.4(7)
C38 C37 C40B C41B -171.7(5)
C35 C37 C40B C41B 64.7(7)
C45B C40B C41B C42B -1.4(11)
C37 C40B C41B C42B -179.0(6)
C40B C41B C42B C43B 1.3(12)
C41B C42B C43B C44B 5.3(13)
C42B C43B C44B C45B -10.5(13)
C41B C40B C45B C44B -2.7(10)
C37 C40B C45B C44B 174.8(6)
C43B C44B C45B C40B 9.7(12)
C34 C33 C46 C49 -125.3(2)
C32 C33 C46 C49 58.9(3)
C34 C33 C46 C48 -7.1(3)
C32 C33 C46 C48 177.1(2)
C34 C33 C46 C47 110.4(3)
C32 C33 C46 C47 -65.4(3)
C33 C46 C49 C50 36.7(3)
C48 C46 C49 C50 -85.2(3)
C47 C46 C49 C50 157.9(2)
C33 C46 C49 C54 -150.9(3)
C48 C46 C49 C54 87.1(3)
C47 C46 C49 C54 -29.7(3)
C54 C49 C50 C51 0.5(4)
C46 C49 C50 C51 173.2(2)
C49 C50 C51 C52 -0.6(4)
C50 C51 C52 C53 0.7(5)
C51 C52 C53 C54 -0.7(5)
C50 C49 C54 C53 -0.6(4)
C46 C49 C54 C53 -173.2(3)
C52 C53 C54 C49 0.7(5)
Zr1 O3 C55 C56 17.4(3)
Zr1 O3 C55 C60 -164.35(17)
O3 C55 C56 C57 -171.0(2)
C60 C55 C56 C57 10.6(4)
O3 C55 C56 S3 11.9(3)
C60 C55 C56 S3 -166.49(18)
C79 S3 C56 C57 -88.4(2)
Zr1 S3 C56 C57 159.60(19)
C79 S3 C56 C55 88.8(2)
Zr1 S3 C56 C55 -23.23(19)
C55 C56 C57 C58 -4.5(4)
S3 C56 C57 C58 172.60(19)
C56 C57 C58 C59 -3.8(4)
C56 C57 C58 C61 173.0(2)
C57 C58 C59 C60 6.0(4)
C61 C58 C59 C60 -170.7(2)
C58 C59 C60 C55 0.1(4)
C58 C59 C60 C70 -175.2(2)
O3 C55 C60 C59 173.6(2)
C56 C55 C60 C59 -8.2(3)
O3 C55 C60 C70 -11.2(3)
C56 C55 C60 C70 167.1(2)
C57 C58 C61 C64 29.5(3)
C59 C58 C61 C64 -153.8(2)
C57 C58 C61 C63 -92.1(3)
C59 C58 C61 C63 84.5(3)
C57 C58 C61 C62 149.9(2)
C59 C58 C61 C62 -33.4(3)
C58 C61 C64 C69 66.1(3)
C63 C61 C64 C69 -175.9(2)
C62 C61 C64 C69 -56.5(3)
C58 C61 C64 C65 -112.0(3)
C63 C61 C64 C65 6.1(3)
C62 C61 C64 C65 125.4(3)
C69 C64 C65 C66 0.9(4)
C61 C64 C65 C66 179.0(2)
C64 C65 C66 C67 0.0(4)
C65 C66 C67 C68 -0.9(5)
C66 C67 C68 C69 0.9(5)
C65 C64 C69 C68 -0.9(4)
C61 C64 C69 C68 -179.1(2)
C67 C68 C69 C64 0.1(4)
C59 C60 C70 C73 3.0(3)
C55 C60 C70 C73 -172.1(2)
C59 C60 C70 C72 -118.9(3)
C55 C60 C70 C72 66.0(3)
C59 C60 C70 C71 123.6(2)
C55 C60 C70 C71 -51.5(3)
C60 C70 C73 C74 100.3(3)
C72 C70 C73 C74 -136.9(3)
C71 C70 C73 C74 -19.1(3)
C60 C70 C73 C78 -76.0(3)
C72 C70 C73 C78 46.8(3)
C71 C70 C73 C78 164.6(2)
C78 C73 C74 C75 1.1(4)
C70 C73 C74 C75 -175.3(3)
C73 C74 C75 C76 0.5(4)
C74 C75 C76 C77 -1.3(5)
C75 C76 C77 C78 0.5(5)
C76 C77 C78 C73 1.1(5)
C74 C73 C78 C77 -1.8(4)
C70 C73 C78 C77 174.7(3)
C56 S3 C79 C80 -65.87(19)
Zr1 S3 C79 C80 31.72(19)
C56 S3 C79 C84 60.7(2)
Zr1 S3 C79 C84 158.28(17)
C84 C79 C80 C81 51.8(3)
S3 C79 C80 C81 177.54(17)
C84 C79 C80 S4 178.61(17)
S3 C79 C80 S4 -55.6(2)
C85 S4 C80 C79 -49.2(2)
Zr1 S4 C80 C79 51.10(18)
C85 S4 C80 C81 77.8(2)
Zr1 S4 C80 C81 178.07(16)
C79 C80 C81 C82 -52.3(3)
S4 C80 C81 C82 -179.6(2)
C80 C81 C82 C83 56.3(3)
C81 C82 C83 C84 -58.7(3)
C82 C83 C84 C79 57.0(3)
C80 C79 C84 C83 -53.7(3)
S3 C79 C84 C83 179.7(2)
C80 S4 C85 C90 -71.3(2)
Zr1 S4 C85 C90 -179.99(18)
C80 S4 C85 C86 107.12(19)
Zr1 S4 C85 C86 -1.57(19)
Zr1 O4 C86 C85 -4.8(3)
Zr1 O4 C86 C87 175.60(15)
C90 C85 C86 O4 -177.9(2)
S4 C85 C86 O4 3.7(3)
C90 C85 C86 C87 1.7(3)
S4 C85 C86 C87 -176.69(17)
O4 C86 C87 C88 -178.9(2)
C85 C86 C87 C88 1.4(3)
O4 C86 C87 C100 -1.3(3)
C85 C86 C87 C100 179.0(2)
C86 C87 C88 C89 -1.5(3)
C100 C87 C88 C89 -179.1(2)
C87 C88 C89 C90 -1.5(4)
C87 C88 C89 C91 -177.2(2)
C88 C89 C90 C85 4.7(3)
C91 C89 C90 C85 -179.4(2)
C86 C85 C90 C89 -5.0(4)
S4 C85 C90 C89 173.42(18)
C90 C89 C91 C93 159.0(2)
C88 C89 C91 C93 -25.4(3)
C90 C89 C91 C94 38.0(3)
C88 C89 C91 C94 -146.4(2)
C90 C89 C91 C92 -82.2(3)
C88 C89 C91 C92 93.5(3)
C93 C91 C94 C95 123.4(3)
C92 C91 C94 C95 4.8(3)
C89 C91 C94 C95 -113.0(3)
C93 C91 C94 C99 -58.0(3)
C92 C91 C94 C99 -176.6(2)
C89 C91 C94 C99 65.6(3)
C99 C94 C95 C96 1.1(4)
C91 C94 C95 C96 179.8(2)
C94 C95 C96 C97 -0.5(4)
C95 C96 C97 C98 0.2(4)
C96 C97 C98 C99 -0.4(4)
C97 C98 C99 C94 1.1(4)
C95 C94 C99 C98 -1.4(4)
C91 C94 C99 C98 179.9(2)
C88 C87 C100 C103 -119.5(2)
C86 C87 C100 C103 63.0(3)
C88 C87 C100 C102 116.0(3)
C86 C87 C100 C102 -61.5(3)
C88 C87 C100 C101 -2.0(3)
C86 C87 C100 C101 -179.5(2)
C87 C100 C103 C108 -154.6(2)
C102 C100 C103 C108 -32.8(3)
C101 C100 C103 C108 84.1(3)
C87 C100 C103 C104 33.2(3)
C102 C100 C103 C104 155.0(2)
C101 C100 C103 C104 -88.1(3)
C108 C103 C104 C105 -1.2(4)
C100 C103 C104 C105 171.3(3)
C103 C104 C105 C106 0.4(4)
C104 C105 C106 C107 0.7(5)
C105 C106 C107 C108 -1.0(5)
C104 C103 C108 C107 1.0(4)
C100 C103 C108 C107 -171.5(3)
C106 C107 C108 C103 0.1(5)
C115 C109 C110 C111 175.5
C114 C109 C110 C111 0.0
C109 C110 C111 C112 0.0
C110 C111 C112 C113 0.0
C111 C112 C113 C114 0.0
C112 C113 C114 C109 0.0
C115 C109 C114 C113 -173.2
C110 C109 C114 C113 0.0
